data_9016250
loop_
_publ_author_name
'Lussier, A. J.'
'Abdu, Y.'
'Hawthorne, F. C.'
'Michaelis, V. K.'
'Aguiar, P. M.'
'Kroeker, S.'

_publ_section_title
;
 Oscillatory zoned liddicoatite from Anjanabonoina, central Madigascar.
 I. Crystal chemistry and structure by SREF and 11B and 27Al MAS NMR spectroscopy
 Sample: L15, disordered model
;
_journal_name_full 'The Canadian Mineralogist'
_journal_page_first 63
_journal_page_last 88
_journal_paper_doi 10.3749/canmin.49.1.63
_journal_volume 49
_journal_year 2011
_chemical_compound_source 'Anjanabonoina, central Madagascar'
_chemical_formula_sum 'Al7.257 B3 Ca0.696 F0.666 Fe0.03 H3.333 Li1.68 Mn0.033 Na0.228 O30.333 Pb0.01 Si6'
_chemical_name_mineral Fluor-liddicoatite
_space_group_IT_number 160
_symmetry_space_group_name_Hall 'R 3 -2"'
_symmetry_space_group_name_H-M 'R 3 m :H'
_cell_angle_alpha 90
_cell_angle_beta 90
_cell_angle_gamma 120
_cell_length_a 15.8248
_cell_length_b 15.8248
_cell_length_c 7.0993
_cell_formula_units_Z 3
_cell_volume 1539.652
_database_code_amcsd 0018425
_exptl_crystal_density_diffrn 3.069
_cod_original_sg_symbol_H-M 'R 3 m'
_cod_original_formula_sum 'Ca.696 Na.228 Pb.01 Al7.257 Fe.03 Mn.033 Li1.68 Si6 B3 F.666 O30.333 H3.333'
_cod_database_code 9016250

loop_
_space_group_symop_operation_xyz
x,y,z
2/3+x,1/3+y,1/3+z
1/3+x,2/3+y,2/3+z
x,x-y,z
2/3+x,1/3+x-y,1/3+z
1/3+x,2/3+x-y,2/3+z
-y,-x,z
2/3-y,1/3-x,1/3+z
1/3-y,2/3-x,2/3+z
-x+y,y,z
2/3-x+y,1/3+y,1/3+z
1/3-x+y,2/3+y,2/3+z
-y,x-y,z
2/3-y,1/3+x-y,1/3+z
1/3-y,2/3+x-y,2/3+z
-x+y,-x,z
2/3-x+y,1/3-x,1/3+z
1/3-x+y,2/3-x,2/3+z

loop_
_atom_site_label
_atom_site_fract_x
_atom_site_fract_y
_atom_site_fract_z
_atom_site_occupancy
_atom_site_U_iso_or_equiv
CaX 0.00000 0.00000 0.76133 0.69600 0.01340
NaX 0.00000 0.00000 0.76133 0.22800 0.01340
PbX 0.00000 0.00000 0.76133 0.01000 0.01340
AlY 0.06182 0.93818 0.36370 0.41900 0.01130
FeY 0.06182 0.93818 0.36370 0.01000 0.01130
MnY 0.06182 0.93818 0.36370 0.01100 0.01130
LiY 0.06182 0.93818 0.36370 0.56000 0.01130
AlZ 0.25956 0.29670 0.38834 1.00000 0.00608
SiT 0.19020 0.19210 0.00000 1.00000 0.00509
B 0.89111 0.10889 0.54460 1.00000 0.00670
F(1d) 0.01091 0.02180 0.21140 0.22200 0.01480
O-H(1d) 0.01091 0.02180 0.21140 0.11100 0.01480
O(2d) 0.93061 0.05060 0.51880 0.50000 0.00820
O(3) 0.13465 0.86535 0.49020 1.00000 0.01050
O(4) 0.90785 0.09215 0.92480 1.00000 0.00840
O(5) 0.09192 0.90808 0.90420 1.00000 0.00790
O(6) 0.18579 0.19537 0.22330 1.00000 0.00720
O(7) 0.28522 0.28582 0.91856 1.00000 0.00630
O(8) 0.26990 0.20955 0.55810 1.00000 0.00760
H(3) 0.13840 0.86160 0.62500 1.00000 0.01500

loop_
_cod_related_entry_id
_cod_related_entry_database
_cod_related_entry_code
1 AMCSD 0018425
